data_4032492
loop_
_publ_author_name
'Iwai, Kento'
'Asahara, Haruyasu'
'Nishiwaki, Nagatoshi'

_publ_section_title
;
 Synthesis of Functionalized 3-Cyanoisoxazoles Using a Dianionic Reagent.
;
_journal_name_full 'The Journal of organic chemistry'
_journal_paper_doi 10.1021/acs.joc.7b00811
_journal_year 2017
_chemical_formula_moiety 'C18 H11 Cl N6 O5'
_chemical_formula_sum 'C18 H11 Cl N6 O5'
_chemical_formula_weight 426.78
_space_group_crystal_system orthorhombic
_space_group_IT_number 61
_space_group_name_Hall '-P 2ac 2ab'
_space_group_name_H-M_alt 'P b c a'
_symmetry_space_group_name_Hall '-P 2ac 2ab'
_symmetry_space_group_name_H-M 'P b c a'
_atom_sites_solution_hydrogens geom
_atom_sites_solution_primary direct
_atom_sites_solution_secondary difmap
_cell_angle_alpha 90.0000
_cell_angle_beta 90.0000
_cell_angle_gamma 90.0000
_cell_formula_units_Z 8
_cell_length_a 15.1173(3)
_cell_length_b 14.2656(3)
_cell_length_c 16.7613(3)
_cell_measurement_reflns_used 57634
_cell_measurement_temperature 123
_cell_measurement_theta_max 71.58
_cell_measurement_theta_min 3.10
_cell_volume 3614.70(12)
_computing_cell_refinement 'RAPID AUTO'
_computing_data_collection 'RAPID AUTO (Rigaku, ????)'
_computing_data_reduction 'RAPID AUTO'
_computing_molecular_graphics 'CrystalStructure 4.2.1'
_computing_publication_material 'CrystalStructure 4.2.1 (Rigaku, 2016)'
_computing_structure_refinement 'SHELXL97 (Sheldrick, 2008)'
_computing_structure_solution 'SIR92 (Altomare, et al., 1994)'
_diffrn_ambient_temperature 123
_diffrn_detector_area_resol_mean 10.000
_diffrn_measured_fraction_theta_full 1.000
_diffrn_measured_fraction_theta_max 1.000
_diffrn_measurement_device_type 'Rigaku R-AXIS RAPID'
_diffrn_measurement_method \w
_diffrn_radiation_type 'Cu K\a'
_diffrn_radiation_wavelength 1.54187
_diffrn_reflns_av_R_equivalents 0.0422
_diffrn_reflns_Laue_measured_fraction_full 0.000
_diffrn_reflns_Laue_measured_fraction_max 0.000
_diffrn_reflns_limit_h_max 18
_diffrn_reflns_limit_h_min -18
_diffrn_reflns_limit_k_max 17
_diffrn_reflns_limit_k_min -17
_diffrn_reflns_limit_l_max 20
_diffrn_reflns_limit_l_min -20
_diffrn_reflns_number 59279
_diffrn_reflns_point_group_measured_fraction_full 0.000
_diffrn_reflns_point_group_measured_fraction_max 0.000
_diffrn_reflns_theta_full 68.250
_diffrn_reflns_theta_max 68.250
_diffrn_reflns_theta_min 5.013
_diffrn_standards_number 0
_exptl_absorpt_coefficient_mu 2.309
_exptl_absorpt_correction_T_max 0.315
_exptl_absorpt_correction_T_min 0.260
_exptl_absorpt_correction_type multi-scan
_exptl_absorpt_process_details 'ABSCOR (Rigaku, 1995)'
_exptl_crystal_colour yellow
_exptl_crystal_density_diffrn 1.568
_exptl_crystal_density_method 'not measured'
_exptl_crystal_description block
_exptl_crystal_F_000 1744.00
_exptl_crystal_size_max 0.500
_exptl_crystal_size_mid 0.500
_exptl_crystal_size_min 0.500
_refine_diff_density_max 0.41
_refine_diff_density_min -0.39
_refine_ls_extinction_method none
_refine_ls_goodness_of_fit_ref 1.082
_refine_ls_hydrogen_treatment refxyz
_refine_ls_number_parameters 315
_refine_ls_number_reflns 3308
_refine_ls_number_restraints 0
_refine_ls_R_factor_all 0.0363
_refine_ls_R_factor_gt 0.0344
_refine_ls_shift/su_max 0.001
_refine_ls_structure_factor_coef Fsqd
_refine_ls_weighting_details 'w = 1/[\s^2^(Fo^2^)+(0.0382P)^2^+2.4339P] where P=(Fo^2^+2Fc^2^)/3'
_refine_ls_weighting_scheme calc
_refine_ls_wR_factor_gt 0.0863
_refine_ls_wR_factor_ref 0.0875
_reflns_number_gt 3116
_reflns_number_total 3308
_reflns_threshold_expression F^2^>2.0\s(F^2^)
_cod_data_source_file jo7b00811_si_002.cif
_cod_data_source_block asa_20170404a
_cod_depositor_comments
;
The following automatic conversions were performed:
data name '_atom_site_symetry_multiplicity' replaced with
'_atom_site_symmetry_multiplicity' as specified in the replacement
file
'/home/data/users/saulius/crontab/automatic-downloads/rss-feeds/ACS/lib/lists/replacement-tags.lst'.

Automatic conversion script
Id: cif_correct_tags 4968 2017-02-21 14:55:21Z antanas 
;
_cod_original_cell_volume 3614.68(12)
_cod_database_code 4032492

loop_
_space_group_symop_id
_space_group_symop_operation_xyz
1 +X,+Y,+Z
2 1/2+X,1/2-Y,-Z
3 -X,1/2+Y,1/2-Z
4 1/2-X,-Y,1/2+Z
5 -X,-Y,-Z
6 -1/2-X,-1/2+Y,+Z
7 +X,-1/2-Y,-1/2+Z
8 -1/2+X,+Y,-1/2-Z

loop_
_atom_site_label
_atom_site_type_symbol
_atom_site_fract_x
_atom_site_fract_y
_atom_site_fract_z
_atom_site_U_iso_or_equiv
_atom_site_adp_type
_atom_site_occupancy
_atom_site_symmetry_multiplicity
_atom_site_calc_flag
Cl1 Cl -0.05666(3) 0.51515(4) 0.63184(3) 0.04320(15) Uani 1 1 d
O1 O 0.30966(7) 0.27101(8) 0.92419(7) 0.0285(3) Uani 1 1 d
O2 O 0.17998(8) 0.62007(9) 1.15362(7) 0.0312(3) Uani 1 1 d
O3 O 0.12108(8) 0.75714(8) 1.16874(7) 0.0299(3) Uani 1 1 d
O4 O -0.13282(9) 0.84722(8) 1.02042(8) 0.0381(3) Uani 1 1 d
O5 O -0.17653(8) 0.76373(10) 0.92071(8) 0.0403(3) Uani 1 1 d
N1 N 0.30345(10) 0.19837(10) 0.86921(8) 0.0295(3) Uani 1 1 d
N2 N 0.19602(10) 0.11042(10) 0.70781(9) 0.0318(3) Uani 1 1 d
N3 N 0.17449(8) 0.46706(9) 0.95817(8) 0.0218(3) Uani 1 1 d
N4 N 0.16284(9) 0.53505(9) 1.01408(8) 0.0221(3) Uani 1 1 d
N5 N 0.12961(9) 0.68309(9) 1.13181(8) 0.0228(3) Uani 1 1 d
N6 N -0.12354(9) 0.78142(9) 0.97403(8) 0.0257(3) Uani 1 1 d
C1 C 0.24914(10) 0.33901(11) 0.90638(9) 0.0213(3) Uani 1 1 d
C2 C 0.20343(10) 0.31386(11) 0.83904(9) 0.0200(3) Uani 1 1 d
C3 C 0.24057(10) 0.22502(11) 0.82024(9) 0.0227(3) Uani 1 1 d
C13 C 0.07579(10) 0.66888(11) 1.06062(9) 0.0198(3) Uani 1 1 d
C15 C -0.04802(10) 0.71907(11) 0.98441(10) 0.0214(3) Uani 1 1 d
C16 C 0.24395(10) 0.41493(11) 0.96518(9) 0.0217(3) Uani 1 1 d
C17 C 0.03514(10) 0.58694(11) 0.94018(9) 0.0211(3) Uani 1 1 d
C19 C 0.09324(10) 0.59507(10) 1.00611(9) 0.0192(3) Uani 1 1 d
C20 C 0.06472(10) 0.31599(11) 0.75848(10) 0.0217(3) Uani 1 1 d
C21 C 0.21668(11) 0.16236(11) 0.75646(10) 0.0240(3) Uani 1 1 d
C22 C 0.14695(11) 0.45865(12) 0.77426(10) 0.0251(4) Uani 1 1 d
C24 C 0.13625(10) 0.36351(11) 0.79122(9) 0.0187(3) Uani 1 1 d
C25 C 0.00671(10) 0.73122(11) 1.04894(10) 0.0212(3) Uani 1 1 d
C26 C -0.03444(10) 0.64642(11) 0.92965(10) 0.0222(3) Uani 1 1 d
C27 C 0.01641(11) 0.45635(12) 0.69429(10) 0.0268(4) Uani 1 1 d
C28 C 0.08730(12) 0.50535(12) 0.72600(10) 0.0287(4) Uani 1 1 d
C29 C 0.31286(12) 0.42327(13) 1.02900(11) 0.0268(4) Uani 1 1 d
C30 C 0.00406(11) 0.36181(12) 0.70990(10) 0.0264(4) Uani 1 1 d
H1 H 0.0946(13) 0.5712(15) 0.7145(12) 0.038(5) Uiso 1 1 d
H2 H 0.1962(13) 0.4902(13) 0.7963(11) 0.028(5) Uiso 1 1 d
H3 H -0.0450(14) 0.3281(14) 0.6888(12) 0.038(6) Uiso 1 1 d
H4 H 0.0542(12) 0.2527(14) 0.7697(11) 0.029(5) Uiso 1 1 d
H5 H 0.3667(15) 0.3884(16) 1.0162(13) 0.045(6) Uiso 1 1 d
H6 H 0.3301(14) 0.4852(16) 1.0336(13) 0.042(6) Uiso 1 1 d
H7 H 0.2896(14) 0.4002(15) 1.0771(13) 0.042(6) Uiso 1 1 d
H8 H 0.1955(14) 0.5399(15) 1.0559(13) 0.035(6) Uiso 1 1 d
H9 H 0.0468(12) 0.5398(14) 0.9049(11) 0.025(5) Uiso 1 1 d
H10 H -0.0743(12) 0.6386(13) 0.8859(11) 0.025(5) Uiso 1 1 d
H11 H -0.0017(12) 0.7781(13) 1.0832(11) 0.025(5) Uiso 1 1 d

loop_
_atom_site_aniso_label
_atom_site_aniso_U_11
_atom_site_aniso_U_22
_atom_site_aniso_U_33
_atom_site_aniso_U_23
_atom_site_aniso_U_13
_atom_site_aniso_U_12
Cl1 0.0460(3) 0.0464(3) 0.0373(3) 0.0082(2) -0.0185(2) 0.0156(2)
O1 0.0263(6) 0.0329(6) 0.0263(6) 0.0008(5) -0.0063(5) 0.0113(5)
O2 0.0299(6) 0.0356(7) 0.0280(6) 0.0008(5) -0.0092(5) 0.0031(5)
O3 0.0329(6) 0.0283(6) 0.0284(6) -0.0060(5) -0.0049(5) -0.0071(5)
O4 0.0377(7) 0.0274(6) 0.0491(8) -0.0122(6) -0.0106(6) 0.0068(5)
O5 0.0340(7) 0.0496(8) 0.0372(7) -0.0109(6) -0.0160(6) 0.0138(6)
N1 0.0306(8) 0.0316(8) 0.0263(7) -0.0015(6) -0.0038(6) 0.0115(6)
N2 0.0339(8) 0.0295(8) 0.0318(8) 0.0009(7) -0.0027(6) 0.0078(6)
N3 0.0198(6) 0.0239(7) 0.0215(7) 0.0017(5) 0.0006(5) 0.0002(5)
N4 0.0195(7) 0.0257(7) 0.0211(7) 0.0009(5) -0.0020(6) -0.0013(5)
N5 0.0212(7) 0.0253(7) 0.0218(7) 0.0011(5) -0.0008(5) -0.0065(6)
N6 0.0256(7) 0.0242(7) 0.0272(7) 0.0006(6) -0.0010(6) -0.0005(6)
C1 0.0170(7) 0.0250(8) 0.0219(7) 0.0055(6) 0.0008(6) 0.0043(6)
C2 0.0175(7) 0.0225(8) 0.0201(8) 0.0045(6) 0.0026(6) 0.0016(6)
C3 0.0199(7) 0.0266(8) 0.0216(8) 0.0050(6) 0.0019(6) 0.0054(6)
C13 0.0183(7) 0.0221(8) 0.0190(7) 0.0030(6) -0.0009(6) -0.0072(6)
C15 0.0190(7) 0.0212(8) 0.0238(8) 0.0041(6) 0.0003(6) -0.0020(6)
C16 0.0196(7) 0.0250(8) 0.0206(7) 0.0059(6) 0.0004(6) -0.0010(6)
C17 0.0204(8) 0.0231(8) 0.0199(8) -0.0004(7) 0.0007(6) -0.0033(6)
C19 0.0159(7) 0.0208(7) 0.0208(7) 0.0036(6) 0.0028(6) -0.0039(6)
C20 0.0211(8) 0.0210(8) 0.0230(8) 0.0014(6) 0.0006(6) 0.0016(6)
C21 0.0222(8) 0.0256(8) 0.0242(8) 0.0060(7) 0.0011(6) 0.0079(7)
C22 0.0245(8) 0.0254(8) 0.0254(8) 0.0063(7) -0.0036(7) -0.0027(7)
C24 0.0173(7) 0.0228(7) 0.0159(7) 0.0032(6) 0.0024(6) 0.0032(6)
C25 0.0215(8) 0.0197(8) 0.0223(8) 0.0001(6) 0.0031(6) -0.0058(6)
C26 0.0203(8) 0.0253(8) 0.0209(8) 0.0016(6) -0.0015(6) -0.0039(6)
C27 0.0275(8) 0.0331(9) 0.0198(8) 0.0040(7) -0.0036(7) 0.0089(7)
C28 0.0367(10) 0.0235(8) 0.0259(9) 0.0084(7) -0.0027(7) 0.0025(7)
C29 0.0245(9) 0.0315(9) 0.0245(9) 0.0039(7) -0.0041(7) 0.0004(7)
C30 0.0221(8) 0.0320(9) 0.0251(8) -0.0012(7) -0.0047(7) 0.0011(7)

loop_
_atom_type_symbol
_atom_type_description
_atom_type_scat_dispersion_real
_atom_type_scat_dispersion_imag
_atom_type_scat_source
C C 0.0181 0.0091
;
International Tables for Crystallography
(Vol. C, Tables 4.2.6.8 and 6.1.1.4)
;
H H 0.0000 0.0000
;
International Tables for Crystallography
(Vol. C, Table 6.1.1.4)
;
Cl Cl 0.3639 0.7018
;
International Tables for Crystallography
(Vol. C, Tables 4.2.6.8 and 6.1.1.4)
;
O O 0.0492 0.0322
;
International Tables for Crystallography
(Vol. C, Tables 4.2.6.8 and 6.1.1.4)
;
N N 0.0311 0.0180
;
International Tables for Crystallography
(Vol. C, Tables 4.2.6.8 and 6.1.1.4)
;

loop_
_geom_angle_atom_site_label_1
_geom_angle_atom_site_label_2
_geom_angle_atom_site_label_3
_geom_angle
C1 O1 N1 109.83(12)
C3 N1 O1 104.34(13)
C16 N3 N4 116.93(13)
N3 N4 C19 118.71(13)
N3 N4 H8 123.0(14)
C19 N4 H8 118.2(14)
O3 N5 O2 122.76(13)
O3 N5 C13 118.18(13)
O2 N5 C13 119.04(13)
O5 N6 O4 122.99(14)
O5 N6 C15 118.23(13)
O4 N6 C15 118.74(14)
O1 C1 C2 109.36(14)
O1 C1 C16 114.42(13)
C2 C1 C16 136.01(14)
C1 C2 C3 102.51(13)
C1 C2 C24 131.97(14)
C3 C2 C24 125.42(14)
N1 C3 C2 113.94(15)
N1 C3 C21 117.80(14)
C2 C3 C21 128.25(14)
C25 C13 C19 121.69(14)
C25 C13 N5 116.54(14)
C19 C13 N5 121.76(14)
C25 C15 C26 121.45(15)
C25 C15 N6 119.28(14)
C26 C15 N6 119.25(14)
N3 C16 C1 114.04(14)
N3 C16 C29 125.77(15)
C1 C16 C29 120.09(14)
C26 C17 C19 121.90(15)
C26 C17 H9 121.6(12)
C19 C17 H9 116.5(12)
N4 C19 C17 120.24(14)
N4 C19 C13 123.13(14)
C17 C19 C13 116.62(14)
C24 C20 C30 121.04(15)
C24 C20 H4 121.6(11)
C30 C20 H4 117.3(12)
N2 C21 C3 177.38(18)
C28 C22 C24 120.80(16)
C28 C22 H2 120.8(11)
C24 C22 H2 118.4(11)
C20 C24 C22 118.95(14)
C20 C24 C2 121.08(14)
C22 C24 C2 119.85(14)
C15 C25 C13 118.98(15)
C15 C25 H11 121.1(12)
C13 C25 H11 119.9(12)
C17 C26 C15 119.31(15)
C17 C26 H10 120.9(11)
C15 C26 H10 119.8(11)
C28 C27 C30 121.50(15)
C28 C27 Cl1 118.64(13)
C30 C27 Cl1 119.84(13)
C22 C28 C27 119.07(16)
C22 C28 H1 120.7(12)
C27 C28 H1 120.2(12)
C16 C29 H5 112.4(13)
C16 C29 H6 109.4(14)
H5 C29 H6 105.7(19)
C16 C29 H7 108.9(13)
H5 C29 H7 108.8(18)
H6 C29 H7 111.7(19)
C27 C30 C20 118.63(16)
C27 C30 H3 121.7(12)
C20 C30 H3 119.6(12)

loop_
_geom_bond_atom_site_label_1
_geom_bond_atom_site_label_2
_geom_bond_distance
Cl1 C27 1.7376(16)
O1 C1 1.3665(18)
O1 N1 1.3899(19)
O2 N5 1.2335(18)
O3 N5 1.2311(18)
O4 N6 1.2269(18)
O5 N6 1.2264(18)
N1 C3 1.312(2)
N2 C21 1.145(2)
N3 C16 1.292(2)
N3 N4 1.3602(19)
N4 C19 1.363(2)
N4 H8 0.86(2)
N5 C13 1.4584(19)
N6 C15 1.458(2)
C1 C2 1.371(2)
C1 C16 1.466(2)
C2 C3 1.422(2)
C2 C24 1.475(2)
C3 C21 1.440(2)
C13 C25 1.386(2)
C13 C19 1.419(2)
C15 C25 1.373(2)
C15 C26 1.400(2)
C16 C29 1.498(2)
C17 C26 1.363(2)
C17 C19 1.416(2)
C17 H9 0.91(2)
C20 C24 1.389(2)
C20 C30 1.390(2)
C20 H4 0.94(2)
C22 C28 1.382(2)
C22 C24 1.396(2)
C22 H2 0.94(2)
C25 H11 0.891(19)
C26 H10 0.956(19)
C27 C28 1.385(3)
C27 C30 1.386(2)
C28 H1 0.96(2)
C29 H5 0.98(2)
C29 H6 0.92(2)
C29 H7 0.94(2)
C30 H3 0.95(2)

loop_
_geom_hbond_atom_site_label_D
_geom_hbond_atom_site_label_H
_geom_hbond_atom_site_label_A
_geom_hbond_distance_DA
_geom_hbond_distance_DH
_geom_hbond_distance_HA
_geom_hbond_angle_DHA
_geom_hbond_publ_flag
N4 H8 O2 2.6473(18) 0.86(2) 2.01(2) 130.0(18) no
N4 H8 N5 2.9336(19) 0.86(2) 2.60(2) 104.0(16) no

loop_
_geom_torsion_atom_site_label_1
_geom_torsion_atom_site_label_2
_geom_torsion_atom_site_label_3
_geom_torsion_atom_site_label_4
_geom_torsion
C1 O1 N1 C3 0.48(17)
C16 N3 N4 C19 176.15(13)
N1 O1 C1 C2 -1.21(17)
N1 O1 C1 C16 174.33(13)
O1 C1 C2 C3 1.34(17)
C16 C1 C2 C3 -172.81(17)
O1 C1 C2 C24 -175.12(15)
C16 C1 C2 C24 10.7(3)
O1 N1 C3 C2 0.41(18)
O1 N1 C3 C21 -178.55(13)
C1 C2 C3 N1 -1.11(18)
C24 C2 C3 N1 175.66(14)
C1 C2 C3 C21 177.72(16)
C24 C2 C3 C21 -5.5(3)
O3 N5 C13 C25 -12.58(19)
O2 N5 C13 C25 165.72(14)
O3 N5 C13 C19 167.41(14)
O2 N5 C13 C19 -14.3(2)
O5 N6 C15 C25 -172.83(15)
O4 N6 C15 C25 4.8(2)
O5 N6 C15 C26 5.3(2)
O4 N6 C15 C26 -177.03(15)
N4 N3 C16 C1 175.90(12)
N4 N3 C16 C29 -0.4(2)
O1 C1 C16 N3 -165.25(13)
C2 C1 C16 N3 8.7(3)
O1 C1 C16 C29 11.3(2)
C2 C1 C16 C29 -174.74(17)
N3 N4 C19 C17 -0.7(2)
N3 N4 C19 C13 -179.33(13)
C26 C17 C19 N4 -179.12(14)
C26 C17 C19 C13 -0.4(2)
C25 C13 C19 N4 177.15(14)
N5 C13 C19 N4 -2.8(2)
C25 C13 C19 C17 -1.5(2)
N5 C13 C19 C17 178.51(13)
N1 C3 C21 N2 75(4)
C2 C3 C21 N2 -104(4)
C30 C20 C24 C22 -0.4(2)
C30 C20 C24 C2 -176.51(14)
C28 C22 C24 C20 0.3(2)
C28 C22 C24 C2 176.50(15)
C1 C2 C24 C20 -141.72(17)
C3 C2 C24 C20 42.5(2)
C1 C2 C24 C22 42.2(2)
C3 C2 C24 C22 -133.59(17)
C26 C15 C25 C13 -1.2(2)
N6 C15 C25 C13 176.84(13)
C19 C13 C25 C15 2.3(2)
N5 C13 C25 C15 -177.68(13)
C19 C17 C26 C15 1.5(2)
C25 C15 C26 C17 -0.6(2)
N6 C15 C26 C17 -178.71(14)
C24 C22 C28 C27 -0.1(3)
C30 C27 C28 C22 0.0(3)
Cl1 C27 C28 C22 -178.51(13)
C28 C27 C30 C20 -0.1(3)
Cl1 C27 C30 C20 178.45(13)
C24 C20 C30 C27 0.3(2)
